data_1534476
loop_
_publ_author_name
'Genkina, E.A.'
'Belokoneva, E.L.'
'Maksimov, B.A.'
'Mill', B.V.'
'Butashin, A.V.'

_publ_section_title
;
 Synthesis and crystal structure of new double silicate
 RbNbSiO5=Rb3Nb3(Si3O9)O6
;
_journal_name_full Kristallografiya
_journal_page_first 606
_journal_page_last 611
_journal_volume 37
_journal_year 1992
_chemical_formula_sum 'Nb O5 Rb Si'
_chemical_name_systematic 'Rb Nb (Si O3) O2'
_space_group_IT_number 19
_symmetry_space_group_name_Hall 'P 2ac 2ab'
_symmetry_space_group_name_H-M 'P 21 21 21'
_cell_angle_alpha 90
_cell_angle_beta 90
_cell_angle_gamma 90
_cell_formula_units_Z 12
_cell_length_a 7.296
_cell_length_b 10.295
_cell_length_c 20.166
_cell_volume 1514.715
_citation_journal_id_ASTM KRISAJ
_cod_data_source_file Genkina_KRISAJ_1992_1275.cif
_cod_data_source_block Nb1O5Rb1Si1
_cod_original_formula_sum 'Nb1 O5 Rb1 Si1'
_cod_database_code 1534476

loop_
_symmetry_equiv_pos_as_xyz
x,y,z
-x+1/2,-y,z+1/2
x+1/2,-y+1/2,-z
-x,y+1/2,-z+1/2

loop_
_atom_site_label
_atom_site_type_symbol
_atom_site_fract_x
_atom_site_fract_y
_atom_site_fract_z
_atom_site_occupancy
_atom_site_U_iso_or_equiv
Si2 Si+4 0.2655 0.3792 0.2697 1 0.0
O11 O-2 0.446 0.3796 0.0725 1 0.0
Si3 Si+4 0.0661 0.2294 0.6493 1 0.0
Nb1 Nb+5 0.2422 0.4849 0.103 1 0.0
O2 O-2 0.257 0.4987 0.3213 1 0.0
Si1 Si+4 0.4787 0.2471 0.6501 1 0.0
O10 O-2 0.456 0.2965 0.281 1 0.0
O4 O-2 0.262 0.4092 0.1923 1 0.0
O7 O-2 0.445 0.3996 0.9368 1 0.0
Rb2 Rb+1 0.2766 0.1149 0.4831 1 0.0
O12 O-2 0.097 0.2766 0.2808 1 0.0
O8 O-2 0.066 0.3793 0.6317 1 0.0
O14 O-2 0.08 0.3307 0.408 1 0.0
O5 O-2 0.074 0.3558 0.0776 1 0.0
Rb3 Rb+1 0.2591 0.1839 0.8314 1 0.0
Rb1 Rb+1 0.2601 0.1156 0.1537 1 0.0
O9 O-2 0.456 0.3962 0.6338 1 0.0
O15 O-2 0.279 0.1793 0.6647 1 0.0
Nb3 Nb+5 0.0136 0.2345 0.0002 1 0.0
O1 O-2 0.264 0.1826 0.9986 1 0.0
O3 O-2 0.264 0.4327 0.5145 1 0.0
O13 O-2 0.478 0.3309 0.4082 1 0.0
Nb2 Nb+5 0.2633 0.4813 0.4241 1 0.0
O6 O-2 0.073 0.3779 0.9315 1 0.0
